data_4104909
loop_
_publ_author_name
'Neng-Fang She'
'Meng Gao'
'Xiang-Gao Meng'
'Guang-Fu Yang'
'Johannes A. A. W. Elemans'
'An-Xin Wu'
'Lyle Isaacs'

_publ_section_title
;
 Supramolecular Rhombic Grids Formed from Bimolecular Building Blocks
;
_journal_name_full 'Journal of the American Chemical Society'
_journal_page_first 11695
_journal_page_last 11697
_journal_paper_doi 10.1021/ja904920r
_journal_volume 131
_journal_year 2009
_chemical_formula_sum 'C38 H26 N6 O5'
_chemical_formula_weight 646.65
_chemical_name_systematic
; 
 ? 
;
_space_group_IT_number 14
_symmetry_cell_setting monoclinic
_symmetry_space_group_name_Hall '-P 2yn'
_symmetry_space_group_name_H-M 'P 1 21/n 1'
_atom_sites_solution_hydrogens geom
_atom_sites_solution_primary direct
_atom_sites_solution_secondary difmap
_audit_creation_method SHELXL-97
_cell_angle_alpha 90.00
_cell_angle_beta 97.462(2)
_cell_angle_gamma 90.00
_cell_formula_units_Z 4
_cell_length_a 13.0506(13)
_cell_length_b 15.4094(15)
_cell_length_c 16.2829(16)
_cell_measurement_reflns_used 3085
_cell_measurement_temperature 298(2)
_cell_measurement_theta_max 19.27
_cell_measurement_theta_min 2.30
_cell_volume 3246.8(6)
_computing_cell_refinement 'Bruker SMART'
_computing_data_collection 'Bruker SMART'
_computing_data_reduction 'Bruker SAINT'
_computing_molecular_graphics 'Bruker SHELXTL'
_computing_publication_material 'Bruker SHELXTL'
_computing_structure_refinement 'SHELXL-97 (Sheldrick, 1997)'
_computing_structure_solution 'SHELXS-97 (Sheldrick, 1990)'
_diffrn_ambient_temperature 298(2)
_diffrn_measured_fraction_theta_full 0.998
_diffrn_measured_fraction_theta_max 0.998
_diffrn_measurement_device_type 'CCD area detector'
_diffrn_measurement_method 'phi and omega scans'
_diffrn_radiation_monochromator graphite
_diffrn_radiation_source 'fine-focus sealed tube'
_diffrn_radiation_type MoK\a
_diffrn_radiation_wavelength 0.71073
_diffrn_reflns_av_R_equivalents 0.1310
_diffrn_reflns_av_sigmaI/netI 0.1022
_diffrn_reflns_limit_h_max 16
_diffrn_reflns_limit_h_min -16
_diffrn_reflns_limit_k_max 18
_diffrn_reflns_limit_k_min -19
_diffrn_reflns_limit_l_max 20
_diffrn_reflns_limit_l_min -20
_diffrn_reflns_number 33338
_diffrn_reflns_theta_full 26.00
_diffrn_reflns_theta_max 26.00
_diffrn_reflns_theta_min 1.83
_exptl_absorpt_coefficient_mu 0.090
_exptl_absorpt_correction_T_max 0.9910
_exptl_absorpt_correction_T_min 0.9822
_exptl_absorpt_correction_type none
_exptl_crystal_colour yellow
_exptl_crystal_density_diffrn 1.323
_exptl_crystal_description block
_exptl_crystal_F_000 1344
_exptl_crystal_size_max 0.20
_exptl_crystal_size_mid 0.10
_exptl_crystal_size_min 0.10
_refine_diff_density_max 0.296
_refine_diff_density_min -0.319
_refine_diff_density_rms 0.049
_refine_ls_extinction_method none
_refine_ls_goodness_of_fit_ref 0.996
_refine_ls_hydrogen_treatment mixed
_refine_ls_matrix_type full
_refine_ls_number_parameters 448
_refine_ls_number_reflns 6366
_refine_ls_number_restraints 2
_refine_ls_restrained_S_all 0.996
_refine_ls_R_factor_all 0.1644
_refine_ls_R_factor_gt 0.0794
_refine_ls_shift/su_max 0.000
_refine_ls_shift/su_mean 0.000
_refine_ls_structure_factor_coef Fsqd
_refine_ls_weighting_details 'calc w=1/[\s^2^(Fo^2^)+(0.1049P)^2^+0.0000P] where P=(Fo^2^+2Fc^2^)/3'
_refine_ls_weighting_scheme calc
_refine_ls_wR_factor_gt 0.1935
_refine_ls_wR_factor_ref 0.2283
_reflns_number_gt 3122
_reflns_number_total 6366
_reflns_threshold_expression >2sigma(I)
_cod_data_source_file ja904920r_si_004.cif
_cod_data_source_block 061017cm
_cod_database_code 4104909

loop_
_symmetry_equiv_pos_as_xyz
'x, y, z'
'-x+1/2, y+1/2, -z+1/2'
'-x, -y, -z'
'x-1/2, -y-1/2, z-1/2'

loop_
_atom_site_label
_atom_site_type_symbol
_atom_site_fract_x
_atom_site_fract_y
_atom_site_fract_z
_atom_site_U_iso_or_equiv
_atom_site_adp_type
_atom_site_occupancy
_atom_site_symmetry_multiplicity
_atom_site_calc_flag
_atom_site_refinement_flags
C1 C 0.4893(4) 0.6279(3) -0.0709(3) 0.0839(14) Uani 1 1 d .
H1 H 0.5020 0.6126 -0.0152 0.101 Uiso 1 1 calc R
C2 C 0.5594(4) 0.6754(3) -0.1076(4) 0.0909(16) Uani 1 1 d .
H2 H 0.6192 0.6932 -0.0745 0.109 Uiso 1 1 calc R
C3 C 0.4651(6) 0.6726(4) -0.2296(4) 0.128(3) Uani 1 1 d .
H3 H 0.4564 0.6867 -0.2856 0.153 Uiso 1 1 calc R
C4 C 0.3869(5) 0.6262(3) -0.2002(3) 0.109(2) Uani 1 1 d .
H4 H 0.3275 0.6111 -0.2352 0.131 Uiso 1 1 calc R
C5 C 0.3989(4) 0.6033(2) -0.1194(3) 0.0651(11) Uani 1 1 d .
C6 C 0.3209(3) 0.5557(2) -0.0837(2) 0.0636(11) Uani 1 1 d .
C7 C 0.2566(3) 0.5194(2) -0.0514(2) 0.0581(10) Uani 1 1 d .
C8 C 0.1826(3) 0.4689(2) -0.0147(2) 0.0503(9) Uani 1 1 d .
C9 C 0.1004(3) 0.4306(2) -0.0645(2) 0.0597(10) Uani 1 1 d .
H9 H 0.0923 0.4403 -0.1214 0.072 Uiso 1 1 calc R
C10 C 0.0316(3) 0.3792(2) -0.0316(3) 0.0595(10) Uani 1 1 d .
H10 H -0.0247 0.3563 -0.0656 0.071 Uiso 1 1 calc R
C11 C 0.0453(3) 0.3607(2) 0.0532(3) 0.0548(10) Uani 1 1 d .
C12 C 0.1284(3) 0.3974(2) 0.1051(2) 0.0472(9) Uani 1 1 d .
C13 C 0.1950(2) 0.4543(2) 0.0714(2) 0.0453(9) Uani 1 1 d .
C14 C -0.0285(3) 0.3046(2) 0.0840(3) 0.0623(11) Uani 1 1 d .
C15 C -0.0969(3) 0.2611(3) 0.1029(3) 0.0714(12) Uani 1 1 d .
C16 C -0.1864(3) 0.2144(3) 0.1202(3) 0.0692(12) Uani 1 1 d .
C17 C -0.1896(4) 0.1714(4) 0.1941(4) 0.1123(19) Uani 1 1 d .
H17 H -0.1326 0.1714 0.2348 0.135 Uiso 1 1 calc R
C18 C -0.2795(5) 0.1280(4) 0.2064(4) 0.125(2) Uani 1 1 d .
H18 H -0.2798 0.0972 0.2555 0.150 Uiso 1 1 calc R
C19 C -0.3580(3) 0.1676(3) 0.0816(4) 0.0842(14) Uani 1 1 d .
H19 H -0.4158 0.1662 0.0417 0.101 Uiso 1 1 calc R
C20 C -0.2725(3) 0.2101(3) 0.0631(3) 0.0736(12) Uani 1 1 d .
H20 H -0.2727 0.2361 0.0115 0.088 Uiso 1 1 calc R
C21 C 0.2777(2) 0.5025(2) 0.1277(2) 0.0482(9) Uani 1 1 d .
H21A H 0.3274 0.4611 0.1542 0.058 Uiso 1 1 calc R
H21B H 0.3141 0.5415 0.0947 0.058 Uiso 1 1 calc R
C22 C 0.1469(3) 0.3740(2) 0.1961(2) 0.0502(9) Uani 1 1 d .
H22A H 0.0994 0.3281 0.2064 0.060 Uiso 1 1 calc R
H22B H 0.2164 0.3511 0.2086 0.060 Uiso 1 1 calc R
C23 C 0.2146(3) 0.6390(2) 0.1867(3) 0.0543(10) Uani 1 1 d .
C24 C 0.0376(3) 0.4773(3) 0.2599(2) 0.0582(10) Uani 1 1 d .
C25 C 0.2127(2) 0.51267(19) 0.2674(2) 0.0433(8) Uani 1 1 d .
C26 C 0.3109(3) 0.4814(2) 0.3190(2) 0.0467(9) Uani 1 1 d .
C27 C 0.4012(3) 0.5293(3) 0.3194(3) 0.0627(11) Uani 1 1 d .
H27 H 0.4016 0.5782 0.2860 0.075 Uiso 1 1 calc R
C28 C 0.4898(4) 0.5045(3) 0.3688(3) 0.0847(14) Uani 1 1 d .
H28 H 0.5502 0.5367 0.3696 0.102 Uiso 1 1 calc R
C29 C 0.4877(4) 0.4310(4) 0.4175(3) 0.0878(15) Uani 1 1 d .
H29 H 0.5474 0.4141 0.4513 0.105 Uiso 1 1 calc R
C30 C 0.4009(4) 0.3834(3) 0.4171(3) 0.0759(13) Uani 1 1 d .
H30 H 0.4012 0.3339 0.4498 0.091 Uiso 1 1 calc R
C31 C 0.3128(3) 0.4081(2) 0.3684(2) 0.0600(10) Uani 1 1 d .
H31 H 0.2530 0.3752 0.3684 0.072 Uiso 1 1 calc R
C32 C 0.1527(3) 0.5887(2) 0.3059(2) 0.0487(9) Uani 1 1 d .
C33 C 0.1809(3) 0.6046(2) 0.3984(2) 0.0518(9) Uani 1 1 d .
C34 C 0.2526(3) 0.6673(3) 0.4272(3) 0.0706(12) Uani 1 1 d .
H34 H 0.2874 0.6976 0.3899 0.085 Uiso 1 1 calc R
C35 C 0.2730(4) 0.6853(3) 0.5102(4) 0.0924(15) Uani 1 1 d .
H35 H 0.3199 0.7287 0.5286 0.111 Uiso 1 1 calc R
C36 C 0.2248(5) 0.6399(4) 0.5658(3) 0.1035(18) Uani 1 1 d .
H36 H 0.2389 0.6517 0.6222 0.124 Uiso 1 1 calc R
C37 C 0.1549(4) 0.5761(4) 0.5378(3) 0.0968(15) Uani 1 1 d .
H37 H 0.1220 0.5445 0.5754 0.116 Uiso 1 1 calc R
C38 C 0.1338(3) 0.5593(3) 0.4550(3) 0.0708(12) Uani 1 1 d .
H38 H 0.0864 0.5161 0.4368 0.085 Uiso 1 1 calc R
N1 N 0.5486(4) 0.6978(2) -0.1861(4) 0.1002(15) Uani 1 1 d .
N2 N -0.3639(3) 0.1278(3) 0.1534(4) 0.1002(14) Uani 1 1 d .
N3 N 0.2350(2) 0.55175(16) 0.19049(17) 0.0449(7) Uani 1 1 d .
N4 N 0.1347(2) 0.44572(17) 0.25318(17) 0.0482(7) Uani 1 1 d .
N5 N 0.1784(3) 0.66265(19) 0.2574(2) 0.0608(9) Uani 1 1 d D
N6 N 0.0466(2) 0.5610(2) 0.2868(2) 0.0598(9) Uani 1 1 d D
O1 O 0.2301(2) 0.68605(16) 0.12908(18) 0.0752(9) Uani 1 1 d .
O2 O -0.0429(2) 0.4368(2) 0.24421(19) 0.0814(9) Uani 1 1 d .
O3 O 0.4480(6) 0.7099(7) 0.1418(5) 0.154(4) Uiso 0.69(2) 1 d P
O4 O 0.6473(10) 0.6749(8) 0.1164(7) 0.094(6) Uiso 0.262(11) 1 d P
O3' O 0.4737(11) 0.7726(10) 0.1375(8) 0.092(7) Uiso 0.31(2) 1 d P
O4' O 0.441(5) 0.728(4) 0.093(5) 0.98(6) Uiso 0.738(11) 1 d P
O5 O 0.5505(16) 0.6165(14) 0.1225(12) 0.246(13) Uiso 0.390(17) 1 d P
O5' O 0.533(2) 0.7708(14) 0.1529(12) 0.332(13) Uiso 0.610(17) 1 d P
H6 H -0.003(8) 0.587(8) 0.310(8) 0.398 Uiso 1 1 d D
H5 H 0.139(9) 0.708(5) 0.251(8) 0.398 Uiso 1 1 d D

loop_
_atom_site_aniso_label
_atom_site_aniso_U_11
_atom_site_aniso_U_22
_atom_site_aniso_U_33
_atom_site_aniso_U_23
_atom_site_aniso_U_13
_atom_site_aniso_U_12
C1 0.077(3) 0.066(3) 0.115(4) 0.013(3) 0.036(3) -0.005(2)
C2 0.066(3) 0.060(3) 0.155(5) -0.003(3) 0.049(3) -0.003(2)
C3 0.192(7) 0.122(5) 0.081(4) -0.026(3) 0.065(4) -0.080(5)
C4 0.158(5) 0.108(4) 0.068(3) -0.009(3) 0.038(3) -0.077(4)
C5 0.086(3) 0.047(2) 0.071(3) -0.006(2) 0.040(2) -0.011(2)
C6 0.067(3) 0.061(2) 0.068(3) 0.003(2) 0.028(2) -0.004(2)
C7 0.063(3) 0.054(2) 0.062(3) -0.0022(19) 0.028(2) -0.0013(19)
C8 0.048(2) 0.044(2) 0.064(3) 0.0024(18) 0.0259(19) 0.0012(17)
C9 0.060(3) 0.067(3) 0.054(2) 0.001(2) 0.014(2) -0.001(2)
C10 0.049(2) 0.061(2) 0.069(3) -0.010(2) 0.011(2) -0.0072(19)
C11 0.047(2) 0.049(2) 0.073(3) -0.010(2) 0.025(2) -0.0097(17)
C12 0.046(2) 0.0336(18) 0.065(2) -0.0015(17) 0.0195(18) 0.0011(16)
C13 0.0391(19) 0.0343(18) 0.066(3) -0.0016(17) 0.0190(18) 0.0024(15)
C14 0.056(2) 0.058(2) 0.078(3) -0.017(2) 0.030(2) -0.015(2)
C15 0.064(3) 0.072(3) 0.084(3) -0.018(2) 0.033(2) -0.019(2)
C16 0.062(3) 0.063(3) 0.088(3) -0.007(2) 0.032(3) -0.019(2)
C17 0.077(3) 0.153(5) 0.112(4) 0.025(4) 0.028(3) -0.033(3)
C18 0.085(4) 0.159(6) 0.137(5) 0.043(4) 0.039(4) -0.029(4)
C19 0.063(3) 0.070(3) 0.125(4) -0.003(3) 0.033(3) -0.012(2)
C20 0.064(3) 0.060(3) 0.101(4) -0.005(2) 0.029(3) -0.017(2)
C21 0.041(2) 0.043(2) 0.065(2) 0.0047(17) 0.0224(18) -0.0003(16)
C22 0.053(2) 0.0377(19) 0.063(3) -0.0049(17) 0.0230(19) -0.0047(16)
C23 0.052(2) 0.041(2) 0.072(3) 0.009(2) 0.017(2) 0.0070(17)
C24 0.047(2) 0.063(3) 0.070(3) -0.005(2) 0.027(2) 0.000(2)
C25 0.0407(19) 0.0329(17) 0.060(2) 0.0005(16) 0.0218(17) 0.0009(15)
C26 0.044(2) 0.0406(19) 0.058(2) -0.0004(17) 0.0172(17) 0.0052(16)
C27 0.057(3) 0.056(2) 0.075(3) 0.004(2) 0.009(2) 0.003(2)
C28 0.060(3) 0.095(4) 0.098(4) 0.000(3) 0.005(3) -0.002(3)
C29 0.075(4) 0.109(4) 0.075(3) -0.007(3) -0.005(3) 0.033(3)
C30 0.080(3) 0.068(3) 0.082(3) 0.014(2) 0.015(3) 0.018(3)
C31 0.061(3) 0.050(2) 0.072(3) 0.007(2) 0.019(2) 0.0090(19)
C32 0.049(2) 0.0341(18) 0.067(3) -0.0005(18) 0.0220(18) 0.0063(16)
C33 0.049(2) 0.041(2) 0.068(3) -0.0003(19) 0.0193(19) 0.0101(17)
C34 0.069(3) 0.065(3) 0.078(3) 0.001(2) 0.010(2) -0.001(2)
C35 0.095(4) 0.093(4) 0.082(4) -0.009(3) -0.013(3) -0.003(3)
C36 0.104(4) 0.138(5) 0.064(4) -0.003(4) -0.008(3) 0.012(4)
C37 0.101(4) 0.118(4) 0.073(4) 0.018(3) 0.019(3) -0.011(3)
C38 0.076(3) 0.067(3) 0.074(3) 0.007(2) 0.027(2) -0.003(2)
N1 0.140(4) 0.058(2) 0.120(4) -0.018(3) 0.086(3) -0.029(2)
N2 0.067(3) 0.088(3) 0.155(4) 0.024(3) 0.052(3) -0.018(2)
N3 0.0489(17) 0.0325(15) 0.0568(18) 0.0032(13) 0.0201(14) 0.0041(12)
N4 0.0417(17) 0.0429(16) 0.065(2) -0.0025(14) 0.0246(14) -0.0017(13)
N5 0.081(2) 0.0427(18) 0.065(2) 0.0060(16) 0.0318(18) 0.0158(16)
N6 0.048(2) 0.062(2) 0.072(2) -0.0171(17) 0.0150(16) 0.0117(15)
O1 0.100(2) 0.0480(15) 0.085(2) 0.0217(15) 0.0378(17) 0.0121(15)
O2 0.0499(17) 0.093(2) 0.107(2) -0.0248(18) 0.0300(16) -0.0178(16)

loop_
_atom_type_symbol
_atom_type_description
_atom_type_scat_dispersion_real
_atom_type_scat_dispersion_imag
_atom_type_scat_source
C C 0.0033 0.0016 'International Tables Vol C Tables 4.2.6.8 and 6.1.1.4'
H H 0.0000 0.0000 'International Tables Vol C Tables 4.2.6.8 and 6.1.1.4'
N N 0.0061 0.0033 'International Tables Vol C Tables 4.2.6.8 and 6.1.1.4'
O O 0.0106 0.0060 'International Tables Vol C Tables 4.2.6.8 and 6.1.1.4'

loop_
_geom_angle_atom_site_label_1
_geom_angle_atom_site_label_2
_geom_angle_atom_site_label_3
_geom_angle
C2 C1 C5 117.7(5)
C2 C1 H1 121.1
C5 C1 H1 121.1
N1 C2 C1 124.9(5)
N1 C2 H2 117.6
C1 C2 H2 117.6
N1 C3 C4 125.4(6)
N1 C3 H3 117.3
C4 C3 H3 117.3
C5 C4 C3 118.3(5)
C5 C4 H4 120.8
C3 C4 H4 120.8
C4 C5 C1 117.8(4)
C4 C5 C6 121.9(4)
C1 C5 C6 120.3(4)
C7 C6 C5 176.9(4)
C6 C7 C8 175.2(4)
C9 C8 C13 119.6(3)
C9 C8 C7 119.9(3)
C13 C8 C7 120.5(3)
C10 C9 C8 121.1(4)
C10 C9 H9 119.5
C8 C9 H9 119.5
C9 C10 C11 120.2(4)
C9 C10 H10 119.9
C11 C10 H10 119.9
C10 C11 C12 120.1(3)
C10 C11 C14 117.6(4)
C12 C11 C14 122.2(4)
C13 C12 C11 119.1(3)
C13 C12 C22 120.4(3)
C11 C12 C22 120.4(3)
C12 C13 C8 119.7(3)
C12 C13 C21 120.0(3)
C8 C13 C21 120.3(3)
C15 C14 C11 173.1(5)
C14 C15 C16 174.1(5)
C20 C16 C17 117.1(4)
C20 C16 C15 120.7(4)
C17 C16 C15 122.1(5)
C16 C17 C18 118.6(5)
C16 C17 H17 120.7
C18 C17 H17 120.7
N2 C18 C17 124.2(6)
N2 C18 H18 117.9
C17 C18 H18 117.9
N2 C19 C20 124.0(5)
N2 C19 H19 118.0
C20 C19 H19 118.0
C19 C20 C16 119.9(5)
C19 C20 H20 120.0
C16 C20 H20 120.0
N3 C21 C13 112.1(3)
N3 C21 H21A 109.2
C13 C21 H21A 109.2
N3 C21 H21B 109.2
C13 C21 H21B 109.2
H21A C21 H21B 107.9
N4 C22 C12 115.1(3)
N4 C22 H22A 108.5
C12 C22 H22A 108.5
N4 C22 H22B 108.5
C12 C22 H22B 108.5
H22A C22 H22B 107.5
O1 C23 N5 127.2(3)
O1 C23 N3 124.5(4)
N5 C23 N3 108.3(3)
O2 C24 N6 126.0(3)
O2 C24 N4 125.5(4)
N6 C24 N4 108.6(3)
N4 C25 N3 111.9(3)
N4 C25 C26 112.9(3)
N3 C25 C26 111.1(2)
N4 C25 C32 102.6(2)
N3 C25 C32 101.5(2)
C26 C25 C32 116.2(3)
C31 C26 C27 118.7(3)
C31 C26 C25 122.0(3)
C27 C26 C25 119.3(3)
C28 C27 C26 120.3(4)
C28 C27 H27 119.9
C26 C27 H27 119.9
C27 C28 C29 119.0(4)
C27 C28 H28 120.5
C29 C28 H28 120.5
C30 C29 C28 121.4(4)
C30 C29 H29 119.3
C28 C29 H29 119.3
C29 C30 C31 119.7(4)
C29 C30 H30 120.1
C31 C30 H30 120.1
C30 C31 C26 121.0(4)
C30 C31 H31 119.5
C26 C31 H31 119.5
N6 C32 N5 113.5(3)
N6 C32 C33 111.2(3)
N5 C32 C33 111.6(3)
N6 C32 C25 101.9(3)
N5 C32 C25 101.8(2)
C33 C32 C25 116.2(3)
C38 C33 C34 118.2(4)
C38 C33 C32 120.9(3)
C34 C33 C32 120.9(3)
C35 C34 C33 120.8(4)
C35 C34 H34 119.6
C33 C34 H34 119.6
C36 C35 C34 120.3(5)
C36 C35 H35 119.8
C34 C35 H35 119.8
C35 C36 C37 119.3(5)
C35 C36 H36 120.4
C37 C36 H36 120.4
C38 C37 C36 120.2(5)
C38 C37 H37 119.9
C36 C37 H37 119.9
C33 C38 C37 121.2(4)
C33 C38 H38 119.4
C37 C38 H38 119.4
C3 N1 C2 115.8(5)
C18 N2 C19 116.0(4)
C23 N3 C21 125.1(3)
C23 N3 C25 112.8(3)
C21 N3 C25 122.1(2)
C24 N4 C25 111.8(3)
C24 N4 C22 119.6(3)
C25 N4 C22 120.5(2)
C23 N5 C32 112.5(3)
C23 N5 H5 112(9)
C32 N5 H5 122(9)
C24 N6 C32 112.9(3)
C24 N6 H6 122(9)
C32 N6 H6 120(9)
O4' O3 O3' 68(5)
O4' O3 O5' 84(5)
O3' O3 O5' 31.5(11)
O5' O3' O3 105(2)
O5' O3' O4' 119(4)
O3 O3' O4' 47(4)
O3 O4' O3' 65(5)
O3 O4' O5' 65(4)
O3' O4' O5' 25.4(17)
O3' O5' O3 43.3(17)
O3' O5' O4' 35(3)
O3 O5' O4' 31(3)

loop_
_geom_bond_atom_site_label_1
_geom_bond_atom_site_label_2
_geom_bond_distance
C1 C2 1.368(6)
C1 C5 1.385(6)
C1 H1 0.9300
C2 N1 1.313(7)
C2 H2 0.9300
C3 N1 1.280(7)
C3 C4 1.381(7)
C3 H3 0.9300
C4 C5 1.352(6)
C4 H4 0.9300
C5 C6 1.438(5)
C6 C7 1.186(5)
C7 C8 1.430(5)
C8 C9 1.390(5)
C8 C13 1.407(5)
C9 C10 1.358(5)
C9 H9 0.9300
C10 C11 1.399(5)
C10 H10 0.9300
C11 C12 1.405(5)
C11 C14 1.432(5)
C12 C13 1.397(4)
C12 C22 1.514(5)
C13 C21 1.517(5)
C14 C15 1.189(5)
C15 C16 1.431(5)
C16 C20 1.364(6)
C16 C17 1.379(6)
C17 C18 1.388(7)
C17 H17 0.9300
C18 N2 1.308(7)
C18 H18 0.9300
C19 N2 1.332(6)
C19 C20 1.361(5)
C19 H19 0.9300
C20 H20 0.9300
C21 N3 1.443(4)
C21 H21A 0.9700
C21 H21B 0.9700
C22 N4 1.465(4)
C22 H22A 0.9700
C22 H22B 0.9700
C23 O1 1.223(4)
C23 N5 1.350(5)
C23 N3 1.370(4)
C24 O2 1.220(4)
C24 N6 1.362(5)
C24 N4 1.375(4)
C25 N4 1.446(4)
C25 N3 1.453(4)
C25 C26 1.517(5)
C25 C32 1.583(4)
C26 C31 1.386(5)
C26 C27 1.388(5)
C27 C28 1.375(6)
C27 H27 0.9300
C28 C29 1.385(6)
C28 H28 0.9300
C29 C30 1.349(6)
C29 H29 0.9300
C30 C31 1.363(6)
C30 H30 0.9300
C31 H31 0.9300
C32 N6 1.444(4)
C32 N5 1.450(4)
C32 C33 1.523(5)
C33 C38 1.365(5)
C33 C34 1.384(5)
C34 C35 1.371(6)
C34 H34 0.9300
C35 C36 1.361(7)
C35 H35 0.9300
C36 C37 1.377(7)
C36 H36 0.9300
C37 C38 1.366(6)
C37 H37 0.9300
C38 H38 0.9300
N5 H5 0.87(9)
N6 H6 0.89(12)
O3 O4' 0.83(7)
O3 O3' 1.029(12)
O3 O5' 1.45(3)
O4 O5 1.56(2)
O3' O5' 0.78(2)
O3' O4' 1.05(7)
O4' O5' 1.59(6)

loop_
_geom_torsion_atom_site_label_1
_geom_torsion_atom_site_label_2
_geom_torsion_atom_site_label_3
_geom_torsion_atom_site_label_4
_geom_torsion
C5 C1 C2 N1 -1.8(7)
N1 C3 C4 C5 -1.4(10)
C3 C4 C5 C1 0.0(7)
C3 C4 C5 C6 179.4(5)
C2 C1 C5 C4 1.5(6)
C2 C1 C5 C6 -178.0(4)
C4 C5 C6 C7 -127(9)
C1 C5 C6 C7 53(9)
C5 C6 C7 C8 -147(7)
C6 C7 C8 C9 -75(5)
C6 C7 C8 C13 102(5)
C13 C8 C9 C10 0.0(5)
C7 C8 C9 C10 177.1(3)
C8 C9 C10 C11 -3.0(6)
C9 C10 C11 C12 2.1(5)
C9 C10 C11 C14 -178.7(3)
C10 C11 C12 C13 1.8(5)
C14 C11 C12 C13 -177.4(3)
C10 C11 C12 C22 -176.9(3)
C14 C11 C12 C22 3.9(5)
C11 C12 C13 C8 -4.7(4)
C22 C12 C13 C8 174.0(3)
C11 C12 C13 C21 173.1(3)
C22 C12 C13 C21 -8.2(4)
C9 C8 C13 C12 3.9(5)
C7 C8 C13 C12 -173.2(3)
C9 C8 C13 C21 -173.9(3)
C7 C8 C13 C21 9.0(5)
C10 C11 C14 C15 -27(3)
C12 C11 C14 C15 152(3)
C11 C14 C15 C16 -17(7)
C14 C15 C16 C20 30(4)
C14 C15 C16 C17 -151(4)
C20 C16 C17 C18 -1.1(7)
C15 C16 C17 C18 179.6(5)
C16 C17 C18 N2 -2.7(10)
N2 C19 C20 C16 -0.7(7)
C17 C16 C20 C19 2.7(6)
C15 C16 C20 C19 -178.0(4)
C12 C13 C21 N3 -55.6(4)
C8 C13 C21 N3 122.2(3)
C13 C12 C22 N4 66.2(4)
C11 C12 C22 N4 -115.1(3)
N4 C25 C26 C31 -19.6(4)
N3 C25 C26 C31 -146.2(3)
C32 C25 C26 C31 98.5(4)
N4 C25 C26 C27 162.8(3)
N3 C25 C26 C27 36.2(4)
C32 C25 C26 C27 -79.1(4)
C31 C26 C27 C28 -0.9(6)
C25 C26 C27 C28 176.8(4)
C26 C27 C28 C29 0.5(6)
C27 C28 C29 C30 0.2(7)
C28 C29 C30 C31 -0.6(7)
C29 C30 C31 C26 0.2(6)
C27 C26 C31 C30 0.5(5)
C25 C26 C31 C30 -177.1(3)
N4 C25 C32 N6 -14.4(3)
N3 C25 C32 N6 101.4(3)
C26 C25 C32 N6 -138.0(3)
N4 C25 C32 N5 -131.8(3)
N3 C25 C32 N5 -16.0(3)
C26 C25 C32 N5 104.6(3)
N4 C25 C32 C33 106.7(3)
N3 C25 C32 C33 -137.5(3)
C26 C25 C32 C33 -16.9(4)
N6 C32 C33 C38 29.6(4)
N5 C32 C33 C38 157.5(3)
C25 C32 C33 C38 -86.3(4)
N6 C32 C33 C34 -148.4(3)
N5 C32 C33 C34 -20.5(4)
C25 C32 C33 C34 95.7(4)
C38 C33 C34 C35 -2.2(6)
C32 C33 C34 C35 175.8(4)
C33 C34 C35 C36 1.8(7)
C34 C35 C36 C37 -0.4(8)
C35 C36 C37 C38 -0.5(8)
C34 C33 C38 C37 1.3(6)
C32 C33 C38 C37 -176.8(4)
C36 C37 C38 C33 0.0(7)
C4 C3 N1 C2 1.3(9)
C1 C2 N1 C3 0.4(7)
C17 C18 N2 C19 4.6(9)
C20 C19 N2 C18 -2.9(7)
O1 C23 N3 C21 0.1(6)
N5 C23 N3 C21 -178.0(3)
O1 C23 N3 C25 177.8(3)
N5 C23 N3 C25 -0.4(4)
C13 C21 N3 C23 -99.0(4)
C13 C21 N3 C25 83.6(4)
N4 C25 N3 C23 119.4(3)
C26 C25 N3 C23 -113.4(3)
C32 C25 N3 C23 10.7(3)
N4 C25 N3 C21 -62.9(4)
C26 C25 N3 C21 64.3(4)
C32 C25 N3 C21 -171.6(3)
O2 C24 N4 C25 173.5(4)
N6 C24 N4 C25 -6.4(4)
O2 C24 N4 C22 24.7(5)
N6 C24 N4 C22 -155.2(3)
N3 C25 N4 C24 -94.9(3)
C26 C25 N4 C24 139.0(3)
C32 C25 N4 C24 13.1(4)
N3 C25 N4 C22 53.7(4)
C26 C25 N4 C22 -72.5(4)
C32 C25 N4 C22 161.7(3)
C12 C22 N4 C24 71.7(4)
C12 C22 N4 C25 -74.5(4)
O1 C23 N5 C32 170.1(4)
N3 C23 N5 C32 -11.8(4)
N6 C32 N5 C23 -91.0(4)
C33 C32 N5 C23 142.3(3)
C25 C32 N5 C23 17.6(4)
O2 C24 N6 C32 175.7(4)
N4 C24 N6 C32 -4.4(4)
N5 C32 N6 C24 120.6(3)
C33 C32 N6 C24 -112.5(3)
C25 C32 N6 C24 12.0(4)
O4' O3 O3' O5' -116(5)
O5' O3 O3' O4' 116(5)
O5' O3 O4' O3' -28.1(17)
O3' O3 O4' O5' 28.1(17)
O5' O3' O4' O3 83(5)
O3 O3' O4' O5' -83(5)
O4' O3' O5' O3 -49(5)
O3 O3' O5' O4' 49(5)
O4' O3 O5' O3' 57(5)
O3' O3 O5' O4' -57(5)
O3 O4' O5' O3' -84(6)
O3' O4' O5' O3 84(6)
